data_1505498
loop_
_publ_author_name
'Nu\~nez, Jose E'
'Natarajan, Arunkumar'
'Khan, Saeed I.'
'Garcia-Garibay, Miguel A'

_publ_section_title
;
 Synthesis of a triply-bridged molecular gyroscope by a directed
 meridional cyclization strategy.
;
_journal_issue 18
_journal_name_full 'Organic letters'
_journal_page_first 3559
_journal_page_last 3561
_journal_paper_doi 10.1021/ol071379y
_journal_volume 9
_journal_year 2007
_chemical_formula_moiety '2(C78 H88 O6), 2(C7 H8), C7 H8, 0.15(C6 H6)'
_chemical_formula_sum 'C177.9 H200.9 O12'
_chemical_formula_weight 2531.09
_chemical_name_systematic
; 
 ? 
;
_space_group_IT_number 2
_symmetry_cell_setting triclinic
_symmetry_space_group_name_Hall '-P 1'
_symmetry_space_group_name_H-M 'P -1'
_atom_sites_solution_hydrogens geom
_atom_sites_solution_primary direct
_atom_sites_solution_secondary difmap
_audit_creation_method SHELXL-97
_cell_angle_alpha 111.384(2)
_cell_angle_beta 96.2430(10)
_cell_angle_gamma 90.9480(10)
_cell_formula_units_Z 1
_cell_length_a 11.6972(16)
_cell_length_b 18.122(3)
_cell_length_c 18.781(3)
_cell_measurement_temperature 100(2)
_cell_volume 3678.3(10)
_computing_cell_refinement 'Bruker XSCANS'
_computing_data_collection 'Bruker XSCANS'
_computing_data_reduction 'Bruker SHELXTL'
_computing_molecular_graphics 'Bruker SHELXTL'
_computing_publication_material 'Bruker SHELXTL'
_computing_structure_refinement 'SHELXL-97 (Sheldrick, 1997)'
_computing_structure_solution 'SHELXS-97 (Sheldrick, 1990)'
_diffrn_ambient_temperature 100(2)
_diffrn_measured_fraction_theta_full 0.982
_diffrn_measured_fraction_theta_max 0.896
_diffrn_measurement_device_type 'CCD area detector'
_diffrn_measurement_method '\w and phi scans'
_diffrn_radiation_monochromator graphite
_diffrn_radiation_source 'fine-focus sealed tube'
_diffrn_radiation_type MoK\a
_diffrn_radiation_wavelength 0.71073
_diffrn_reflns_av_R_equivalents 0.0232
_diffrn_reflns_av_sigmaI/netI 0.0441
_diffrn_reflns_limit_h_max 16
_diffrn_reflns_limit_h_min -16
_diffrn_reflns_limit_k_max 25
_diffrn_reflns_limit_k_min -25
_diffrn_reflns_limit_l_max 26
_diffrn_reflns_limit_l_min -26
_diffrn_reflns_number 36719
_diffrn_reflns_theta_full 26.50
_diffrn_reflns_theta_max 30.67
_diffrn_reflns_theta_min 3.77
_exptl_absorpt_coefficient_mu 0.070
_exptl_absorpt_correction_T_max 0.9931
_exptl_absorpt_correction_T_min 0.9262
_exptl_absorpt_correction_type multi-scan
_exptl_absorpt_process_details 'Sadabs (Bruker)'
_exptl_crystal_colour colourless
_exptl_crystal_density_diffrn 1.143
_exptl_crystal_density_method 'not measured'
_exptl_crystal_description 'rectangular plates'
_exptl_crystal_F_000 1364.3
_exptl_crystal_size_max 0.20
_exptl_crystal_size_mid 0.20
_exptl_crystal_size_min 0.10
_refine_diff_density_max 0.477
_refine_diff_density_min -0.296
_refine_diff_density_rms 0.048
_refine_ls_extinction_method none
_refine_ls_goodness_of_fit_ref 1.033
_refine_ls_hydrogen_treatment constr
_refine_ls_matrix_type full
_refine_ls_number_parameters 965
_refine_ls_number_reflns 20417
_refine_ls_number_restraints 25
_refine_ls_restrained_S_all 1.034
_refine_ls_R_factor_all 0.0798
_refine_ls_R_factor_gt 0.0550
_refine_ls_shift/su_max 0.001
_refine_ls_shift/su_mean 0.000
_refine_ls_structure_factor_coef Fsqd
_refine_ls_weighting_details 'calc w=1/[\s^2^(Fo^2^)+(0.0678P)^2^+1.1042P] where P=(Fo^2^+2Fc^2^)/3'
_refine_ls_weighting_scheme calc
_refine_ls_wR_factor_gt 0.1336
_refine_ls_wR_factor_ref 0.1498
_reflns_number_gt 14810
_reflns_number_total 20417
_reflns_threshold_expression >2sigma(I)
_cod_data_source_file ol071379y-file001.cif
_cod_data_source_block gg3106s
_cod_depositor_comments
;
The following automatic conversions were performed:

'_symmetry_cell_setting' value 'Triclinic' changed to 'triclinic'
according to /home/saulius/struct/CIF-dictionaries/cif_core.dic
dictionary named 'cif_core.dic' version 2.4.1 from 2010-06-29.

Automatic conversion script
Id: cif_fix_values 1715 2011-07-08 13:25:40Z adriana 
;
_cod_original_formula_sum 'C177.90 H200.90 O12'
_cod_database_code 1505498

loop_
_symmetry_equiv_pos_as_xyz
'x, y, z'
'-x, -y, -z'

loop_
_atom_site_label
_atom_site_type_symbol
_atom_site_fract_x
_atom_site_fract_y
_atom_site_fract_z
_atom_site_U_iso_or_equiv
_atom_site_adp_type
_atom_site_occupancy
_atom_site_symmetry_multiplicity
_atom_site_calc_flag
_atom_site_refinement_flags
_atom_site_disorder_assembly
_atom_site_disorder_group
O1 O 0.48588(8) 0.79209(7) 0.77096(6) 0.0272(2) Uani 1 1 d . A .
O2 O 0.36640(8) 0.69955(6) 0.21372(6) 0.0229(2) Uani 1 1 d . . .
O3 O -0.26345(9) 0.93061(6) 0.24346(6) 0.0236(2) Uani 1 1 d . . .
O4 O -0.17194(9) 1.00236(6) 0.78326(6) 0.0261(2) Uani 1 1 d . . .
O5 O -0.17056(9) 0.56785(7) 0.76443(7) 0.0306(2) Uani 1 1 d . . .
O6 O -0.32202(10) 0.47663(6) 0.18084(6) 0.0292(2) Uani 1 1 d . . .
C1 C -0.06964(12) 0.60898(9) 0.80301(9) 0.0241(3) Uani 1 1 d . . .
C2 C 0.00132(13) 0.59103(10) 0.85852(9) 0.0284(3) Uani 1 1 d . . .
H2 H -0.0176 0.5466 0.8714 0.034 Uiso 1 1 calc R . .
C3 C 0.09990(14) 0.63942(10) 0.89445(9) 0.0308(3) Uani 1 1 d . . .
H3 H 0.1487 0.6277 0.9323 0.037 Uiso 1 1 calc R . .
C4 C 0.12919(12) 0.70471(9) 0.87650(9) 0.0254(3) Uani 1 1 d . . .
H4 H 0.1972 0.7371 0.9019 0.031 Uiso 1 1 calc R . .
C5 C 0.05834(11) 0.72227(8) 0.82107(7) 0.0189(3) Uani 1 1 d . . .
C6 C -0.04034(12) 0.67378(9) 0.78420(8) 0.0218(3) Uani 1 1 d . . .
H6 H -0.0884 0.6850 0.7457 0.026 Uiso 1 1 calc R . .
C7 C -0.00954(14) 0.67037(10) 0.51223(9) 0.0229(3) Uani 0.88 1 d P A 1
H7 H -0.0283 0.6275 0.5274 0.027 Uiso 0.88 1 calc PR A 1
C8 C -0.02845(14) 0.66124(10) 0.43510(9) 0.0225(3) Uani 0.88 1 d P A 1
H8 H -0.0604 0.6122 0.3974 0.027 Uiso 0.88 1 calc PR A 1
C9 C 0.00021(12) 0.72534(9) 0.41284(8) 0.0209(3) Uani 1 1 d . . .
C10 C 0.04505(15) 0.79642(10) 0.46795(9) 0.0196(3) Uani 0.88 1 d P A 1
H10 H 0.0636 0.8397 0.4532 0.024 Uiso 0.88 1 calc PR A 1
C11 C 0.06326(15) 0.80517(10) 0.54493(9) 0.0202(3) Uani 0.88 1 d P A 1
H11 H 0.0940 0.8547 0.5823 0.024 Uiso 0.88 1 calc PR A 1
C7A C 0.0777(14) 0.6900(9) 0.5213(9) 0.040(3) Uiso 0.12 1 d P A 2
H7A H 0.1229 0.6546 0.5375 0.048 Uiso 0.12 1 calc PR A 2
C8A C 0.0595(14) 0.6777(9) 0.4425(9) 0.039(3) Uiso 0.12 1 d P A 2
H8A H 0.0910 0.6327 0.4077 0.047 Uiso 0.12 1 calc PR A 2
C10A C -0.0068(17) 0.8062(11) 0.4746(11) 0.043(4) Uiso 0.12 1 d P A 2
H10A H -0.0214 0.8506 0.4603 0.051 Uiso 0.12 1 calc PR A 2
C11A C 0.007(2) 0.8160(13) 0.5498(13) 0.056(5) Uiso 0.12 1 d P A 2
H11A H -0.0012 0.8658 0.5890 0.068 Uiso 0.12 1 calc PR A 2
C12 C 0.03787(12) 0.74388(9) 0.56851(8) 0.0220(3) Uani 1 1 d . . .
C13 C -0.18613(11) 0.57871(8) 0.17824(8) 0.0189(3) Uani 1 1 d . . .
H13 H -0.1372 0.5756 0.2207 0.023 Uiso 1 1 calc R . .
C14 C -0.28557(12) 0.52835(8) 0.14891(8) 0.0207(3) Uani 1 1 d . . .
C15 C -0.35544(11) 0.53067(8) 0.08470(8) 0.0220(3) Uani 1 1 d . . .
H15 H -0.4225 0.4959 0.0639 0.026 Uiso 1 1 calc R . .
C16 C -0.32619(12) 0.58398(8) 0.05162(8) 0.0222(3) Uani 1 1 d . . .
H16 H -0.3733 0.5854 0.0077 0.027 Uiso 1 1 calc R . .
C17 C -0.22832(12) 0.63582(8) 0.08195(8) 0.0200(3) Uani 1 1 d . . .
H17 H -0.2097 0.6726 0.0591 0.024 Uiso 1 1 calc R . .
C18 C -0.15809(11) 0.63346(8) 0.14578(7) 0.0165(2) Uani 1 1 d . . .
C19 C -0.26226(15) 0.48317(10) 0.25373(9) 0.0321(3) Uani 1 1 d . C .
H19A H -0.2583 0.5390 0.2901 0.039 Uiso 1 1 calc R . .
H19B H -0.1826 0.4666 0.2474 0.039 Uiso 1 1 calc R . .
C20 C -0.32513(18) 0.43096(11) 0.28530(10) 0.0408(4) Uani 1 1 d D . .
H20A H -0.3213 0.3745 0.2520 0.049 Uiso 0.88 1 calc PR B 1
H20B H -0.4072 0.4434 0.2859 0.049 Uiso 0.88 1 calc PR B 1
H20C H -0.3923 0.4086 0.2456 0.049 Uiso 0.12 1 calc PR B 2
H20D H -0.2740 0.3865 0.2783 0.049 Uiso 0.12 1 calc PR B 2
C21 C -0.26995(18) 0.44484(12) 0.36715(11) 0.0358(4) Uani 0.88 1 d P C 1
H21A H -0.1867 0.4364 0.3661 0.043 Uiso 0.88 1 calc PR C 1
H21B H -0.2776 0.5009 0.4001 0.043 Uiso 0.88 1 calc PR C 1
C22 C -0.3213(2) 0.39171(12) 0.40382(11) 0.0409(5) Uani 0.88 1 d P C 1
H22A H -0.4063 0.3925 0.3967 0.049 Uiso 0.88 1 calc PR C 1
H22B H -0.3009 0.3365 0.3770 0.049 Uiso 0.88 1 calc PR C 1
C23 C -0.27973(17) 0.41694(11) 0.48931(11) 0.0322(4) Uani 0.88 1 d P C 1
H23A H -0.3114 0.4685 0.5172 0.039 Uiso 0.88 1 calc PR C 1
H23B H -0.1947 0.4250 0.4971 0.039 Uiso 0.88 1 calc PR C 1
C24 C -0.3141(2) 0.35719(11) 0.52423(11) 0.0370(5) Uani 0.88 1 d P C 1
H24A H -0.2770 0.3070 0.4993 0.044 Uiso 0.88 1 calc PR C 1
H24B H -0.3986 0.3456 0.5125 0.044 Uiso 0.88 1 calc PR C 1
C25 C -0.28123(18) 0.38507(11) 0.61121(11) 0.0328(4) Uani 0.88 1 d P C 1
H25A H -0.2964 0.3405 0.6281 0.039 Uiso 0.88 1 calc PR C 1
H25B H -0.1976 0.4000 0.6234 0.039 Uiso 0.88 1 calc PR C 1
C21A C -0.3693(15) 0.4377(11) 0.3520(8) 0.050 Uiso 0.12 1 d PD C 2
H21C H -0.3992 0.4914 0.3696 0.060 Uiso 0.12 1 calc PR C 2
H21D H -0.3005 0.4411 0.3890 0.060 Uiso 0.12 1 calc PR C 2
C22A C -0.4520(17) 0.3906(12) 0.3693(10) 0.062 Uiso 0.12 1 d PD C 2
H22C H -0.4260 0.3359 0.3538 0.074 Uiso 0.12 1 calc PR C 2
H22D H -0.5254 0.3884 0.3367 0.074 Uiso 0.12 1 calc PR C 2
C23A C -0.4758(17) 0.4153(13) 0.4483(9) 0.060 Uiso 0.12 1 d PD C 2
H23C H -0.4972 0.4711 0.4636 0.072 Uiso 0.12 1 calc PR C 2
H23D H -0.5455 0.3836 0.4482 0.072 Uiso 0.12 1 calc PR C 2
C24A C -0.3945(16) 0.4119(12) 0.5079(8) 0.058 Uiso 0.12 1 d PD C 2
H24C H -0.3225 0.4392 0.5044 0.070 Uiso 0.12 1 calc PR C 2
H24D H -0.3787 0.3552 0.4945 0.070 Uiso 0.12 1 calc PR C 2
C25A C -0.4109(16) 0.4413(12) 0.5868(7) 0.056 Uiso 0.12 1 d PD C 2
H25C H -0.4429 0.4934 0.5941 0.067 Uiso 0.12 1 calc PR C 2
H25D H -0.4767 0.4069 0.5880 0.067 Uiso 0.12 1 calc PR C 2
C26 C -0.34627(16) 0.45506(10) 0.65595(10) 0.0343(4) Uani 1 1 d D . .
H26A H -0.3213 0.5020 0.6452 0.041 Uiso 0.88 1 calc PR C 1
H26B H -0.4295 0.4433 0.6373 0.041 Uiso 0.88 1 calc PR C 1
H26C H -0.2898 0.4953 0.6539 0.041 Uiso 0.12 1 calc PR C 2
H26D H -0.3047 0.4056 0.6408 0.041 Uiso 0.12 1 calc PR C 2
C27 C -0.32926(14) 0.47547(10) 0.74209(10) 0.0325(3) Uani 1 1 d . C .
H27A H -0.3560 0.4287 0.7525 0.039 Uiso 1 1 calc R . .
H27B H -0.3792 0.5190 0.7660 0.039 Uiso 1 1 calc R . .
C28 C -0.20724(15) 0.50030(10) 0.78129(10) 0.0336(4) Uani 1 1 d . . .
H28A H -0.2048 0.5147 0.8376 0.040 Uiso 1 1 calc R C .
H28B H -0.1561 0.4563 0.7615 0.040 Uiso 1 1 calc R . .
C29 C 0.05468(12) 0.75686(9) 0.64933(8) 0.0228(3) Uani 1 1 d . A .
C30 C 0.06683(11) 0.77406(8) 0.71777(8) 0.0198(3) Uani 1 1 d . . .
C31 C -0.01912(11) 0.71575(8) 0.33302(8) 0.0200(3) Uani 1 1 d . A .
C32 C -0.03477(11) 0.70762(8) 0.26655(7) 0.0175(2) Uani 1 1 d . . .
C33 C -0.25009(13) 1.06246(9) 0.81322(9) 0.0265(3) Uani 1 1 d . . .
H33A H -0.2210 1.0967 0.8669 0.032 Uiso 1 1 calc R . .
H33B H -0.3265 1.0379 0.8129 0.032 Uiso 1 1 calc R . .
C34 C -0.25993(14) 1.11119(9) 0.76271(9) 0.0278(3) Uani 1 1 d . . .
H34A H -0.1814 1.1298 0.7593 0.033 Uiso 1 1 calc R . .
H34B H -0.3022 1.1587 0.7882 0.033 Uiso 1 1 calc R . .
C35 C -0.32026(14) 1.06840(9) 0.68103(9) 0.0281(3) Uani 1 1 d . . .
H35A H -0.2828 1.0184 0.6561 0.034 Uiso 1 1 calc R . .
H35B H -0.4017 1.0547 0.6832 0.034 Uiso 1 1 calc R . .
C36 C -0.31513(13) 1.12022(9) 0.63326(8) 0.0261(3) Uani 1 1 d . . .
H36A H -0.2332 1.1323 0.6306 0.031 Uiso 1 1 calc R . .
H36B H -0.3489 1.1711 0.6604 0.031 Uiso 1 1 calc R . .
C37 C -0.37693(14) 1.08465(9) 0.55126(9) 0.0287(3) Uani 1 1 d . . .
H37A H -0.3394 1.0363 0.5217 0.034 Uiso 1 1 calc R . .
H37B H -0.4580 1.0692 0.5527 0.034 Uiso 1 1 calc R . .
C38 C -0.37401(15) 1.14398(10) 0.51119(9) 0.0313(3) Uani 1 1 d . . .
H38A H -0.2929 1.1633 0.5154 0.038 Uiso 1 1 calc R . .
H38B H -0.4169 1.1902 0.5393 0.038 Uiso 1 1 calc R . .
C39 C -0.42397(15) 1.11298(10) 0.42602(9) 0.0316(3) Uani 1 1 d . . .
H39A H -0.5008 1.0863 0.4203 0.038 Uiso 1 1 calc R . .
H39B H -0.4347 1.1587 0.4095 0.038 Uiso 1 1 calc R . .
C40 C -0.34915(14) 1.05504(10) 0.37284(9) 0.0291(3) Uani 1 1 d . . .
H40A H -0.3531 1.0042 0.3812 0.035 Uiso 1 1 calc R . .
H40B H -0.2681 1.0767 0.3868 0.035 Uiso 1 1 calc R . .
C41 C -0.38480(14) 1.03873(9) 0.28738(9) 0.0270(3) Uani 1 1 d . . .
H41A H -0.4535 1.0011 0.2691 0.032 Uiso 1 1 calc R . .
H41B H -0.4071 1.0889 0.2817 0.032 Uiso 1 1 calc R . .
C42 C -0.29155(14) 1.00485(9) 0.23674(9) 0.0266(3) Uani 1 1 d . . .
H42A H -0.3192 0.9964 0.1825 0.032 Uiso 1 1 calc R . .
H42B H -0.2225 1.0421 0.2534 0.032 Uiso 1 1 calc R . .
C43 C -0.12344(12) 0.91401(8) 0.15163(8) 0.0201(3) Uani 1 1 d . A .
H43 H -0.1395 0.9626 0.1453 0.024 Uiso 1 1 calc R . .
C44 C -0.04292(12) 0.86580(8) 0.11137(8) 0.0200(3) Uani 1 1 d . . .
H44 H -0.0041 0.8818 0.0770 0.024 Uiso 1 1 calc R . .
C45 C -0.01740(11) 0.79453(8) 0.12003(7) 0.0187(3) Uani 1 1 d . A .
H45 H 0.0373 0.7620 0.0913 0.022 Uiso 1 1 calc R . .
C46 C -0.07298(11) 0.77122(8) 0.17136(7) 0.0161(2) Uani 1 1 d . . .
C47 C -0.15393(11) 0.81923(8) 0.21169(7) 0.0179(3) Uani 1 1 d . A .
H47 H -0.1919 0.8037 0.2467 0.021 Uiso 1 1 calc R . .
C48 C -0.18039(11) 0.88964(8) 0.20167(7) 0.0188(3) Uani 1 1 d . . .
C49 C -0.13470(12) 0.95994(8) 0.82731(8) 0.0208(3) Uani 1 1 d . . .
C50 C -0.00976(11) 0.85760(8) 0.83613(7) 0.0183(3) Uani 1 1 d . . .
C51 C -0.05206(11) 0.90621(8) 0.79797(8) 0.0193(3) Uani 1 1 d . A .
H51 H -0.0242 0.9028 0.7513 0.023 Uiso 1 1 calc R . .
C52 C -0.05069(12) 0.86389(9) 0.90551(8) 0.0224(3) Uani 1 1 d . A .
H52 H -0.0233 0.8308 0.9321 0.027 Uiso 1 1 calc R . .
C53 C -0.13098(13) 0.91840(9) 0.93509(8) 0.0244(3) Uani 1 1 d . . .
H53 H -0.1571 0.9230 0.9826 0.029 Uiso 1 1 calc R A .
C54 C -0.17452(12) 0.96685(9) 0.89671(8) 0.0229(3) Uani 1 1 d . A .
H54 H -0.2301 1.0038 0.9174 0.028 Uiso 1 1 calc R . .
C55 C 0.29332(11) 0.80150(8) 0.79200(8) 0.0205(3) Uani 1 1 d . A .
H55 H 0.2758 0.7602 0.7429 0.025 Uiso 1 1 calc R . .
C56 C 0.20465(11) 0.83353(8) 0.83453(8) 0.0196(3) Uani 1 1 d . . .
C57 C 0.23055(13) 0.89531(9) 0.90624(8) 0.0257(3) Uani 1 1 d . A .
H57 H 0.1708 0.9188 0.9359 0.031 Uiso 1 1 calc R . .
C58 C 0.34530(13) 0.92185(10) 0.93347(9) 0.0310(3) Uani 1 1 d . . .
H58 H 0.3628 0.9636 0.9823 0.037 Uiso 1 1 calc R A .
C59 C 0.43461(13) 0.88916(10) 0.89143(9) 0.0282(3) Uani 1 1 d . A .
H59 H 0.5123 0.9077 0.9113 0.034 Uiso 1 1 calc R . .
C60 C 0.40814(12) 0.82861(9) 0.81965(8) 0.0230(3) Uani 1 1 d . . .
C61 C 0.60462(12) 0.81965(10) 0.79540(9) 0.0282(3) Uani 1 1 d . . .
H61A H 0.6314 0.8116 0.8438 0.034 Uiso 1 1 calc R A .
H61B H 0.6138 0.8770 0.8051 0.034 Uiso 1 1 calc R . .
C62 C 0.67469(13) 0.77335(11) 0.73262(10) 0.0307(3) Uani 1 1 d . A .
H62A H 0.6581 0.7159 0.7200 0.037 Uiso 1 1 calc R . .
H62B H 0.7575 0.7856 0.7524 0.037 Uiso 1 1 calc R . .
C63 C 0.65115(13) 0.79085(11) 0.65899(10) 0.0336(4) Uani 1 1 d . . .
H63A H 0.5767 0.7637 0.6304 0.040 Uiso 1 1 calc R A .
H63B H 0.6446 0.8487 0.6727 0.040 Uiso 1 1 calc R . .
C64 C 0.74579(15) 0.76360(14) 0.60710(11) 0.0439(5) Uani 1 1 d . A .
H64A H 0.7471 0.7051 0.5900 0.053 Uiso 1 1 calc R . .
H64B H 0.8209 0.7865 0.6378 0.053 Uiso 1 1 calc R . .
C65 C 0.73317(14) 0.78638(13) 0.53557(10) 0.0404(4) Uani 1 1 d . . .
H65A H 0.7058 0.8407 0.5504 0.048 Uiso 1 1 calc R A .
H65B H 0.8102 0.7877 0.5187 0.048 Uiso 1 1 calc R . .
C66 C 0.65121(14) 0.73119(12) 0.46738(11) 0.0374(4) Uani 1 1 d . A .
H66A H 0.5724 0.7334 0.4823 0.045 Uiso 1 1 calc R . .
H66B H 0.6745 0.6760 0.4547 0.045 Uiso 1 1 calc R . .
C67 C 0.64953(14) 0.75272(11) 0.39562(10) 0.0349(4) Uani 1 1 d . . .
H67A H 0.6293 0.8086 0.4092 0.042 Uiso 1 1 calc R A .
H67B H 0.7281 0.7489 0.3800 0.042 Uiso 1 1 calc R . .
C68 C 0.56524(12) 0.70046(10) 0.32676(9) 0.0274(3) Uani 1 1 d . A .
H68A H 0.5835 0.6443 0.3142 0.033 Uiso 1 1 calc R . .
H68B H 0.4862 0.7059 0.3415 0.033 Uiso 1 1 calc R . .
C69 C 0.56813(12) 0.72085(9) 0.25505(9) 0.0254(3) Uani 1 1 d . . .
H69A H 0.5579 0.7783 0.2690 0.031 Uiso 1 1 calc R A .
H69B H 0.6449 0.7101 0.2373 0.031 Uiso 1 1 calc R . .
C70 C 0.47652(11) 0.67475(9) 0.18905(8) 0.0233(3) Uani 1 1 d . A .
H70A H 0.4875 0.6862 0.1425 0.028 Uiso 1 1 calc R . .
H70B H 0.4813 0.6170 0.1766 0.028 Uiso 1 1 calc R . .
C71 C 0.26896(11) 0.66328(8) 0.16505(8) 0.0186(3) Uani 1 1 d . . .
C72 C 0.26791(12) 0.60450(8) 0.09211(8) 0.0203(3) Uani 1 1 d . . .
H72 H 0.3379 0.5866 0.0722 0.024 Uiso 1 1 calc R . .
C73 C 0.16189(12) 0.57254(8) 0.04907(8) 0.0195(3) Uani 1 1 d . . .
H73 H 0.1603 0.5320 -0.0005 0.023 Uiso 1 1 calc R . .
C74 C 0.05846(11) 0.59845(8) 0.07683(7) 0.0183(3) Uani 1 1 d . A .
H74 H -0.0128 0.5762 0.0463 0.022 Uiso 1 1 calc R . .
C75 C 0.06017(11) 0.65743(8) 0.14998(7) 0.0161(2) Uani 1 1 d . . .
C76 C 0.16572(11) 0.68880(8) 0.19370(7) 0.0173(2) Uani 1 1 d . A .
H76 H 0.1674 0.7282 0.2438 0.021 Uiso 1 1 calc R . .
C77 C -0.05133(11) 0.69205(8) 0.18271(7) 0.0155(2) Uani 1 1 d . A .
C78 C 0.08050(11) 0.79741(8) 0.80261(7) 0.0181(3) Uani 1 1 d . A .
C79 C 0.69055(17) 0.75953(15) 0.97330(15) 0.0453(9) Uani 0.55 1 d PG D 1
H79 H 0.7680 0.7807 0.9831 0.054 Uiso 0.55 1 calc PR D 1
C80 C 0.65519(19) 0.69308(15) 0.90762(13) 0.0394(7) Uani 0.55 1 d PG D 1
H80 H 0.7085 0.6688 0.8726 0.047 Uiso 0.55 1 calc PR D 1
C81 C 0.5419(2) 0.66212(13) 0.89324(12) 0.0409(9) Uani 0.55 1 d PG D 1
H81 H 0.5177 0.6167 0.8483 0.049 Uiso 0.55 1 calc PR D 1
C82 C 0.46389(16) 0.69761(15) 0.94452(15) 0.0368(9) Uani 0.55 1 d PG D 1
H82 H 0.3864 0.6764 0.9347 0.044 Uiso 0.55 1 calc PR D 1
C83 C 0.4992(2) 0.76406(14) 1.01020(12) 0.0402(8) Uani 0.55 1 d PG D 1
C84 C 0.6126(2) 0.79502(12) 1.02459(12) 0.0414(19) Uani 0.55 1 d PG D 1
H84 H 0.6367 0.8404 1.0695 0.050 Uiso 0.55 1 calc PR D 1
C85 C 0.4107(5) 0.8031(3) 1.0641(3) 0.0773(17) Uani 0.55 1 d P D 1
H85A H 0.4480 0.8486 1.1077 0.116 Uiso 0.55 1 calc PR D 1
H85B H 0.3784 0.7645 1.0831 0.116 Uiso 0.55 1 calc PR D 1
H85C H 0.3487 0.8212 1.0360 0.116 Uiso 0.55 1 calc PR D 1
C79A C 0.6214(2) 0.72683(17) 0.95544(16) 0.0313(8) Uani 0.45 1 d PG E 2
C80A C 0.5188(2) 0.68060(15) 0.92572(13) 0.0309(9) Uani 0.45 1 d PG E 2
H80A H 0.5147 0.6359 0.8788 0.037 Uiso 0.45 1 calc PR E 2
C81A C 0.4224(2) 0.69973(19) 0.96459(17) 0.0407(11) Uani 0.45 1 d PG E 2
H81A H 0.3524 0.6681 0.9443 0.049 Uiso 0.45 1 calc PR E 2
C82A C 0.4286(2) 0.7651(2) 1.03318(17) 0.0454(10) Uani 0.45 1 d PG E 2
H82A H 0.3627 0.7782 1.0597 0.054 Uiso 0.45 1 calc PR E 2
C83A C 0.5311(3) 0.81132(16) 1.06290(15) 0.0487(11) Uani 0.45 1 d PG E 2
H83A H 0.5353 0.8560 1.1098 0.058 Uiso 0.45 1 calc PR E 2
C84A C 0.6275(2) 0.79219(17) 1.02404(17) 0.044(3) Uani 0.45 1 d PG E 2
H84A H 0.6976 0.8238 1.0444 0.052 Uiso 0.45 1 calc PR E 2
C85A C 0.7271(4) 0.7045(3) 0.9155(3) 0.0463(10) Uani 0.45 1 d P E 2
H85D H 0.7910 0.7433 0.9439 0.069 Uiso 0.45 1 calc PR E 2
H85E H 0.7117 0.7039 0.8629 0.069 Uiso 0.45 1 calc PR E 2
H85F H 0.7477 0.6517 0.9136 0.069 Uiso 0.45 1 calc PR E 2
C86 C 0.9893(3) 0.9975(2) 0.5526(2) 0.0325(7) Uani 0.50 1 d PD F -1
C87 C 0.8991(4) 0.9625(3) 0.4945(3) 0.0310(9) Uani 0.50 1 d PD F -1
H87 H 0.8301 0.9443 0.5070 0.037 Uiso 0.50 1 calc PR F -1
C88 C 0.9076(4) 0.9535(3) 0.4189(3) 0.0474(11) Uani 0.50 1 d PD F -1
H88 H 0.8444 0.9300 0.3802 0.057 Uiso 0.50 1 calc PR F -1
C89 C 1.0071(5) 0.9786(3) 0.4000(4) 0.0626(17) Uani 0.50 1 d PD F -1
H89 H 1.0141 0.9715 0.3480 0.075 Uiso 0.50 1 calc PR F -1
C90 C 1.0967(5) 1.0140(4) 0.4569(5) 0.0693(17) Uani 0.50 1 d PD F -1
H90 H 1.1647 1.0330 0.4442 0.083 Uiso 0.50 1 calc PR F -1
C91 C 1.0897(4) 1.0224(3) 0.5323(4) 0.0471(12) Uani 0.50 1 d PD F -1
H91 H 1.1537 1.0452 0.5705 0.057 Uiso 0.50 1 calc PR F -1
C92 C 0.9782(4) 1.0067(3) 0.6342(3) 0.0500(11) Uani 0.50 1 d PD F -1
H92A H 0.9535 0.9554 0.6357 0.075 Uiso 0.50 1 calc PR F -1
H92B H 0.9210 1.0455 0.6544 0.075 Uiso 0.50 1 calc PR F -1
H92C H 1.0528 1.0253 0.6659 0.075 Uiso 0.50 1 calc PR F -1
C93 C 0.917(4) 0.542(2) 0.537(2) 0.165(13) Uiso 0.15 1 d PD . .
H93 H 0.8547 0.5742 0.5552 0.198 Uiso 0.15 1 calc PR . .
C94 C 0.923(2) 0.5137(15) 0.4553(15) 0.107(8) Uiso 0.15 1 d PD . .
H94 H 0.8559 0.5243 0.4282 0.129 Uiso 0.15 1 calc PR . .
C95 C 1.004(3) 0.474(2) 0.404(2) 0.156(12) Uiso 0.15 1 d PD . .
H95 H 1.0054 0.4619 0.3503 0.188 Uiso 0.15 1 calc PR . .

loop_
_atom_site_aniso_label
_atom_site_aniso_U_11
_atom_site_aniso_U_22
_atom_site_aniso_U_33
_atom_site_aniso_U_23
_atom_site_aniso_U_13
_atom_site_aniso_U_12
O1 0.0151(5) 0.0359(6) 0.0307(5) 0.0125(5) 0.0024(4) -0.0005(4)
O2 0.0124(4) 0.0249(5) 0.0241(5) 0.0004(4) 0.0018(4) 0.0014(4)
O3 0.0274(5) 0.0203(5) 0.0276(5) 0.0117(4) 0.0118(4) 0.0076(4)
O4 0.0294(5) 0.0275(5) 0.0255(5) 0.0144(4) 0.0031(4) 0.0079(4)
O5 0.0288(6) 0.0301(6) 0.0365(6) 0.0192(5) -0.0038(5) -0.0080(5)
O6 0.0326(6) 0.0281(6) 0.0280(5) 0.0118(5) 0.0045(4) -0.0103(5)
C1 0.0218(7) 0.0258(7) 0.0269(7) 0.0120(6) 0.0038(6) 0.0003(6)
C2 0.0289(7) 0.0302(8) 0.0336(8) 0.0206(7) 0.0036(6) 0.0010(6)
C3 0.0277(8) 0.0400(9) 0.0335(8) 0.0256(7) -0.0021(6) 0.0024(7)
C4 0.0209(7) 0.0327(8) 0.0269(7) 0.0172(6) -0.0016(6) -0.0004(6)
C5 0.0185(6) 0.0235(7) 0.0175(6) 0.0099(5) 0.0046(5) 0.0021(5)
C6 0.0198(6) 0.0266(7) 0.0212(6) 0.0122(6) 0.0006(5) 0.0007(5)
C7 0.0280(8) 0.0229(8) 0.0196(7) 0.0108(6) 0.0012(6) -0.0025(6)
C8 0.0286(8) 0.0214(8) 0.0161(7) 0.0064(6) -0.0004(6) -0.0028(6)
C9 0.0188(6) 0.0296(7) 0.0171(6) 0.0114(6) 0.0039(5) 0.0050(5)
C10 0.0184(8) 0.0247(8) 0.0188(7) 0.0119(6) 0.0017(6) -0.0019(6)
C11 0.0192(8) 0.0248(8) 0.0154(7) 0.0074(6) -0.0023(6) -0.0052(6)
C12 0.0181(6) 0.0340(8) 0.0169(6) 0.0124(6) 0.0029(5) 0.0058(6)
C13 0.0178(6) 0.0200(6) 0.0188(6) 0.0069(5) 0.0026(5) 0.0006(5)
C14 0.0204(6) 0.0187(6) 0.0222(6) 0.0052(5) 0.0079(5) -0.0002(5)
C15 0.0148(6) 0.0210(7) 0.0247(7) 0.0016(5) 0.0036(5) -0.0005(5)
C16 0.0177(6) 0.0230(7) 0.0217(6) 0.0045(5) -0.0018(5) 0.0024(5)
C17 0.0206(6) 0.0189(6) 0.0199(6) 0.0073(5) -0.0003(5) 0.0003(5)
C18 0.0139(5) 0.0172(6) 0.0172(6) 0.0044(5) 0.0033(5) 0.0014(5)
C19 0.0415(9) 0.0319(8) 0.0250(7) 0.0128(7) 0.0051(7) -0.0059(7)
C20 0.0595(12) 0.0338(9) 0.0333(9) 0.0146(7) 0.0165(8) -0.0089(8)
C21 0.0438(11) 0.0379(10) 0.0317(9) 0.0185(8) 0.0101(8) -0.0064(9)
C22 0.0660(14) 0.0312(10) 0.0270(9) 0.0102(8) 0.0154(9) -0.0106(9)
C23 0.0402(10) 0.0299(9) 0.0313(9) 0.0148(8) 0.0119(8) 0.0001(8)
C24 0.0584(13) 0.0242(9) 0.0320(9) 0.0112(8) 0.0185(9) 0.0005(9)
C25 0.0405(10) 0.0300(9) 0.0358(10) 0.0187(8) 0.0138(8) 0.0042(8)
C26 0.0391(9) 0.0318(8) 0.0329(8) 0.0139(7) 0.0020(7) -0.0065(7)
C27 0.0322(8) 0.0316(8) 0.0335(8) 0.0123(7) 0.0030(7) -0.0061(7)
C28 0.0340(8) 0.0331(8) 0.0390(9) 0.0217(7) -0.0012(7) -0.0094(7)
C29 0.0189(6) 0.0318(8) 0.0209(6) 0.0133(6) 0.0026(5) 0.0030(6)
C30 0.0158(6) 0.0265(7) 0.0196(6) 0.0116(5) 0.0008(5) 0.0005(5)
C31 0.0186(6) 0.0241(7) 0.0191(6) 0.0096(5) 0.0034(5) 0.0026(5)
C32 0.0152(6) 0.0197(6) 0.0182(6) 0.0073(5) 0.0027(5) 0.0010(5)
C33 0.0277(7) 0.0253(7) 0.0266(7) 0.0100(6) 0.0009(6) 0.0043(6)
C34 0.0316(8) 0.0243(7) 0.0269(7) 0.0104(6) -0.0030(6) 0.0030(6)
C35 0.0292(7) 0.0264(7) 0.0269(7) 0.0091(6) -0.0017(6) 0.0004(6)
C36 0.0290(7) 0.0234(7) 0.0232(7) 0.0067(6) -0.0013(6) 0.0030(6)
C37 0.0319(8) 0.0273(8) 0.0229(7) 0.0053(6) -0.0007(6) 0.0060(6)
C38 0.0381(9) 0.0285(8) 0.0257(7) 0.0083(6) 0.0017(7) 0.0103(7)
C39 0.0359(8) 0.0332(8) 0.0246(7) 0.0094(6) 0.0022(6) 0.0142(7)
C40 0.0303(8) 0.0300(8) 0.0257(7) 0.0084(6) 0.0030(6) 0.0113(6)
C41 0.0302(8) 0.0292(8) 0.0274(7) 0.0152(6) 0.0090(6) 0.0129(6)
C42 0.0317(8) 0.0242(7) 0.0308(7) 0.0161(6) 0.0109(6) 0.0099(6)
C43 0.0209(6) 0.0214(6) 0.0195(6) 0.0101(5) -0.0001(5) -0.0010(5)
C44 0.0189(6) 0.0250(7) 0.0186(6) 0.0114(5) 0.0016(5) -0.0021(5)
C45 0.0176(6) 0.0225(6) 0.0163(6) 0.0076(5) 0.0024(5) 0.0006(5)
C46 0.0150(5) 0.0174(6) 0.0146(5) 0.0055(5) -0.0015(5) -0.0013(5)
C47 0.0181(6) 0.0191(6) 0.0176(6) 0.0079(5) 0.0031(5) -0.0015(5)
C48 0.0185(6) 0.0195(6) 0.0176(6) 0.0057(5) 0.0026(5) 0.0008(5)
C49 0.0199(6) 0.0227(7) 0.0219(6) 0.0117(5) -0.0011(5) -0.0009(5)
C50 0.0160(6) 0.0234(7) 0.0164(6) 0.0092(5) -0.0005(5) -0.0021(5)
C51 0.0190(6) 0.0236(7) 0.0171(6) 0.0102(5) 0.0010(5) -0.0020(5)
C52 0.0231(7) 0.0286(7) 0.0193(6) 0.0134(6) 0.0023(5) 0.0022(6)
C53 0.0266(7) 0.0296(7) 0.0196(6) 0.0113(6) 0.0058(6) 0.0014(6)
C54 0.0208(6) 0.0249(7) 0.0229(7) 0.0082(6) 0.0038(5) 0.0017(5)
C55 0.0185(6) 0.0255(7) 0.0198(6) 0.0118(5) -0.0001(5) -0.0006(5)
C56 0.0169(6) 0.0263(7) 0.0190(6) 0.0133(5) -0.0005(5) -0.0010(5)
C57 0.0220(7) 0.0344(8) 0.0191(6) 0.0086(6) 0.0019(5) -0.0018(6)
C58 0.0256(7) 0.0404(9) 0.0206(7) 0.0055(6) -0.0024(6) -0.0065(7)
C59 0.0186(6) 0.0398(9) 0.0258(7) 0.0136(7) -0.0035(6) -0.0059(6)
C60 0.0180(6) 0.0303(7) 0.0254(7) 0.0162(6) 0.0016(5) 0.0008(5)
C61 0.0156(6) 0.0404(9) 0.0321(8) 0.0190(7) -0.0023(6) -0.0022(6)
C62 0.0162(6) 0.0436(9) 0.0379(9) 0.0219(8) 0.0022(6) 0.0031(6)
C63 0.0212(7) 0.0483(10) 0.0373(9) 0.0223(8) 0.0050(6) 0.0047(7)
C64 0.0245(8) 0.0729(14) 0.0377(9) 0.0241(10) 0.0041(7) 0.0103(8)
C65 0.0221(7) 0.0625(12) 0.0359(9) 0.0179(9) 0.0020(7) -0.0009(8)
C66 0.0220(7) 0.0498(11) 0.0441(10) 0.0229(9) -0.0003(7) 0.0017(7)
C67 0.0219(7) 0.0463(10) 0.0365(9) 0.0172(8) -0.0029(6) -0.0033(7)
C68 0.0177(6) 0.0311(8) 0.0320(8) 0.0107(6) 0.0005(6) 0.0003(6)
C69 0.0140(6) 0.0294(8) 0.0307(7) 0.0089(6) 0.0021(5) -0.0006(5)
C70 0.0151(6) 0.0268(7) 0.0260(7) 0.0062(6) 0.0063(5) 0.0027(5)
C71 0.0157(6) 0.0187(6) 0.0202(6) 0.0062(5) 0.0012(5) 0.0000(5)
C72 0.0181(6) 0.0219(7) 0.0200(6) 0.0057(5) 0.0055(5) 0.0025(5)
C73 0.0216(6) 0.0193(6) 0.0156(6) 0.0035(5) 0.0041(5) 0.0002(5)
C74 0.0175(6) 0.0208(6) 0.0156(6) 0.0059(5) 0.0009(5) -0.0016(5)
C75 0.0161(6) 0.0172(6) 0.0166(6) 0.0077(5) 0.0027(5) 0.0006(5)
C76 0.0172(6) 0.0173(6) 0.0159(6) 0.0041(5) 0.0026(5) 0.0013(5)
C77 0.0144(5) 0.0175(6) 0.0142(5) 0.0055(5) 0.0020(4) 0.0007(5)
C78 0.0166(6) 0.0244(7) 0.0157(6) 0.0108(5) -0.0004(5) -0.0005(5)
C79 0.0290(16) 0.046(2) 0.069(3) 0.039(2) -0.0196(17) -0.0150(16)
C80 0.0301(17) 0.052(2) 0.048(2) 0.0307(18) 0.0092(16) 0.0088(16)
C81 0.047(2) 0.039(2) 0.0264(18) 0.0024(16) -0.0053(16) 0.0055(16)
C82 0.0236(19) 0.039(2) 0.050(2) 0.0198(18) 0.0012(17) 0.0025(17)
C83 0.056(2) 0.0404(18) 0.0329(16) 0.0198(15) 0.0150(16) 0.0243(17)
C84 0.062(3) 0.029(4) 0.025(4) 0.008(3) -0.021(3) -0.005(3)
C85 0.114(5) 0.076(3) 0.059(3) 0.035(3) 0.044(3) 0.058(3)
C79A 0.035(2) 0.036(2) 0.0291(18) 0.0201(16) 0.0007(16) 0.0050(17)
C80A 0.032(2) 0.025(2) 0.029(2) 0.0074(19) -0.011(2) -0.0080(19)
C81A 0.029(2) 0.046(3) 0.049(3) 0.023(2) -0.006(2) -0.001(2)
C82A 0.045(3) 0.051(3) 0.046(3) 0.023(2) 0.012(2) 0.015(2)
C83A 0.061(3) 0.043(2) 0.035(2) 0.0075(19) -0.001(2) 0.002(2)
C84A 0.044(3) 0.037(5) 0.046(6) 0.015(5) -0.012(3) -0.004(3)
C85A 0.039(2) 0.059(3) 0.052(3) 0.031(2) 0.011(2) 0.007(2)
C86 0.0324(19) 0.0323(18) 0.0315(18) 0.0105(15) 0.0022(15) 0.0099(14)
C87 0.031(2) 0.033(2) 0.031(2) 0.0147(18) -0.0004(19) 0.0070(16)
C88 0.055(3) 0.052(3) 0.036(2) 0.017(2) 0.003(2) 0.031(2)
C89 0.081(4) 0.081(4) 0.055(3) 0.049(3) 0.038(3) 0.050(3)
C90 0.056(4) 0.073(4) 0.109(5) 0.058(4) 0.048(4) 0.024(3)
C91 0.030(2) 0.047(3) 0.069(4) 0.026(3) 0.007(3) 0.0071(18)
C92 0.057(3) 0.053(3) 0.031(2) 0.0073(19) -0.0044(19) 0.020(2)

loop_
_atom_type_symbol
_atom_type_description
_atom_type_scat_dispersion_real
_atom_type_scat_dispersion_imag
_atom_type_scat_source
C C 0.0033 0.0016 'International Tables Vol C Tables 4.2.6.8 and 6.1.1.4'
H H 0.0000 0.0000 'International Tables Vol C Tables 4.2.6.8 and 6.1.1.4'
O O 0.0106 0.0060 'International Tables Vol C Tables 4.2.6.8 and 6.1.1.4'

loop_
_geom_angle_atom_site_label_1
_geom_angle_atom_site_label_2
_geom_angle_atom_site_label_3
_geom_angle
_geom_angle_site_symmetry_1
_geom_angle_site_symmetry_3
C60 O1 C61 117.05(12) . .
C71 O2 C70 118.26(10) . .
C48 O3 C42 117.51(10) . .
C49 O4 C33 117.69(11) . .
C1 O5 C28 118.19(12) . .
C14 O6 C19 116.81(11) . .
O5 C1 C6 114.92(13) . .
O5 C1 C2 124.94(13) . .
C6 C1 C2 120.13(14) . .
C3 C2 C1 118.55(14) . .
C3 C2 H2 120.7 . .
C1 C2 H2 120.7 . .
C2 C3 C4 121.67(14) . .
C2 C3 H3 119.2 . .
C4 C3 H3 119.2 . .
C3 C4 C5 119.58(14) . .
C3 C4 H4 120.2 . .
C5 C4 H4 120.2 . .
C6 C5 C4 119.27(13) . .
C6 C5 C78 118.23(12) . .
C4 C5 C78 122.36(12) . .
C5 C6 C1 120.80(13) . .
C5 C6 H6 119.6 . .
C1 C6 H6 119.6 . .
C8 C7 C12 120.01(14) . .
C8 C7 H7 120.0 . .
C12 C7 H7 120.0 . .
C7 C8 C9 119.71(14) . .
C7 C8 H8 120.1 . .
C9 C8 H8 120.1 . .
C8A C9 C10 96.9(7) . .
C10 C9 C8 119.71(13) . .
C8A C9 C31 126.5(7) . .
C10 C9 C31 120.63(13) . .
C8 C9 C31 119.65(13) . .
C8A C9 C10A 110.3(10) . .
C8 C9 C10A 113.9(7) . .
C31 C9 C10A 119.8(7) . .
C9 C10 C11 120.23(14) . .
C9 C10 H10 119.9 . .
C11 C10 H10 119.9 . .
C12 C11 C10 121.64(15) . .
C12 C11 H11 119.2 . .
C10 C11 H11 119.2 . .
C12 C7A C8A 121.7(14) . .
C12 C7A H7A 119.2 . .
C8A C7A H7A 119.2 . .
C9 C8A C7A 124.6(13) . .
C9 C8A H8A 117.7 . .
C7A C8A H8A 117.7 . .
C11A C10A C9 120.8(17) . .
C11A C10A H10A 119.6 . .
C9 C10A H10A 119.6 . .
C10A C11A C12 116.7(18) . .
C10A C11A H11A 121.7 . .
C12 C11A H11A 121.7 . .
C7A C12 C11 100.7(8) . .
C11 C12 C7 118.69(13) . .
C7A C12 C29 122.4(8) . .
C11 C12 C29 119.44(14) . .
C7 C12 C29 121.80(13) . .
C7A C12 C11A 118.6(12) . .
C7 C12 C11A 114.7(9) . .
C29 C12 C11A 115.2(9) . .
C18 C13 C14 120.57(12) . .
C18 C13 H13 119.7 . .
C14 C13 H13 119.7 . .
O6 C14 C15 116.44(12) . .
O6 C14 C13 123.65(13) . .
C15 C14 C13 119.89(13) . .
C16 C15 C14 119.41(13) . .
C16 C15 H15 120.3 . .
C14 C15 H15 120.3 . .
C15 C16 C17 120.86(13) . .
C15 C16 H16 119.6 . .
C17 C16 H16 119.6 . .
C18 C17 C16 119.92(13) . .
C18 C17 H17 120.0 . .
C16 C17 H17 120.0 . .
C13 C18 C17 119.30(12) . .
C13 C18 C77 119.36(11) . .
C17 C18 C77 121.31(12) . .
O6 C19 C20 109.20(14) . .
O6 C19 H19A 109.8 . .
C20 C19 H19A 109.8 . .
O6 C19 H19B 109.8 . .
C20 C19 H19B 109.8 . .
H19A C19 H19B 108.3 . .
C21A C20 C19 138.2(7) . .
C19 C20 C21 109.50(15) . .
C21A C20 H20A 111.0 . .
C19 C20 H20A 109.8 . .
C21 C20 H20A 109.8 . .
C21A C20 H20B 65.2 . .
C19 C20 H20B 109.8 . .
C21 C20 H20B 109.8 . .
H20A C20 H20B 108.2 . .
C21A C20 H20C 102.6 . .
C19 C20 H20C 102.6 . .
C21 C20 H20C 146.9 . .
H20A C20 H20C 65.1 . .
C21A C20 H20D 102.6 . .
C19 C20 H20D 102.6 . .
C21 C20 H20D 76.2 . .
H20B C20 H20D 142.0 . .
H20C C20 H20D 104.9 . .
C22 C21 C20 114.62(16) . .
C22 C21 H21A 108.6 . .
C20 C21 H21A 108.6 . .
C22 C21 H21B 108.6 . .
C20 C21 H21B 108.6 . .
H21A C21 H21B 107.6 . .
C23 C22 C21 112.97(16) . .
C23 C22 H22A 109.0 . .
C21 C22 H22A 109.0 . .
C23 C22 H22B 109.0 . .
C21 C22 H22B 109.0 . .
H22A C22 H22B 107.8 . .
C22 C23 C24 113.76(16) . .
C22 C23 H23A 108.8 . .
C24 C23 H23A 108.8 . .
C22 C23 H23B 108.8 . .
C24 C23 H23B 108.8 . .
H23A C23 H23B 107.7 . .
C23 C24 C25 114.05(16) . .
C23 C24 H24A 108.7 . .
C25 C24 H24A 108.7 . .
C23 C24 H24B 108.7 . .
C25 C24 H24B 108.7 . .
H24A C24 H24B 107.6 . .
C26 C25 C24 113.20(16) . .
C26 C25 H25A 108.9 . .
C24 C25 H25A 108.9 . .
C26 C25 H25B 108.9 . .
C24 C25 H25B 108.9 . .
H25A C25 H25B 107.8 . .
C20 C21A C22A 132.8(15) . .
C20 C21A H21C 104.0 . .
C22A C21A H21C 104.0 . .
C20 C21A H21D 104.0 . .
C22A C21A H21D 104.0 . .
H21C C21A H21D 105.5 . .
C21A C22A C23A 117.5(17) . .
C21A C22A H22C 107.9 . .
C23A C22A H22C 107.9 . .
C21A C22A H22D 107.9 . .
C23A C22A H22D 107.9 . .
H22C C22A H22D 107.2 . .
C24A C23A C22A 122.5(18) . .
C24A C23A H23C 106.7 . .
C22A C23A H23C 106.7 . .
C24A C23A H23D 106.7 . .
C22A C23A H23D 106.7 . .
H23C C23A H23D 106.6 . .
C23A C24A C25A 124.2(18) . .
C23A C24A H24C 106.3 . .
C25A C24A H24C 106.3 . .
C23A C24A H24D 106.3 . .
C25A C24A H24D 106.3 . .
H24C C24A H24D 106.4 . .
C26 C25A C24A 137.4(16) . .
C26 C25A H25C 102.8 . .
C24A C25A H25C 102.8 . .
C26 C25A H25D 102.8 . .
C24A C25A H25D 102.8 . .
H25C C25A H25D 105.0 . .
C25A C26 C27 154.0(8) . .
C25A C26 C25 85.0(8) . .
C27 C26 C25 114.05(15) . .
C25A C26 H26A 79.3 . .
C27 C26 H26A 108.7 . .
C25 C26 H26A 108.7 . .
C27 C26 H26B 108.7 . .
C25 C26 H26B 108.7 . .
H26A C26 H26B 107.6 . .
C25A C26 H26C 98.0 . .
C27 C26 H26C 98.0 . .
C25 C26 H26C 94.4 . .
H26B C26 H26C 132.3 . .
C25A C26 H26D 98.0 . .
C27 C26 H26D 98.0 . .
H26A C26 H26D 122.3 . .
H26B C26 H26D 110.5 . .
H26C C26 H26D 103.7 . .
C26 C27 C28 115.91(14) . .
C26 C27 H27A 108.3 . .
C28 C27 H27A 108.3 . .
C26 C27 H27B 108.3 . .
C28 C27 H27B 108.3 . .
H27A C27 H27B 107.4 . .
O5 C28 C27 106.96(13) . .
O5 C28 H28A 110.3 . .
C27 C28 H28A 110.3 . .
O5 C28 H28B 110.3 . .
C27 C28 H28B 110.3 . .
H28A C28 H28B 108.6 . .
C30 C29 C12 174.60(16) . .
C29 C30 C78 178.45(15) . .
C32 C31 C9 179.72(17) . .
C31 C32 C77 176.13(14) . .
O4 C33 C34 107.74(12) . .
O4 C33 H33A 110.2 . .
C34 C33 H33A 110.2 . .
O4 C33 H33B 110.2 . .
C34 C33 H33B 110.2 . .
H33A C33 H33B 108.5 . .
C33 C34 C35 115.52(13) . .
C33 C34 H34A 108.4 . .
C35 C34 H34A 108.4 . .
C33 C34 H34B 108.4 . .
C35 C34 H34B 108.4 . .
H34A C34 H34B 107.5 . .
C36 C35 C34 110.94(13) . .
C36 C35 H35A 109.5 . .
C34 C35 H35A 109.5 . .
C36 C35 H35B 109.5 . .
C34 C35 H35B 109.5 . .
H35A C35 H35B 108.0 . .
C35 C36 C37 115.54(13) . .
C35 C36 H36A 108.4 . .
C37 C36 H36A 108.4 . .
C35 C36 H36B 108.4 . .
C37 C36 H36B 108.4 . .
H36A C36 H36B 107.5 . .
C38 C37 C36 110.88(13) . .
C38 C37 H37A 109.5 . .
C36 C37 H37A 109.5 . .
C38 C37 H37B 109.5 . .
C36 C37 H37B 109.5 . .
H37A C37 H37B 108.1 . .
C37 C38 C39 115.98(14) . .
C37 C38 H38A 108.3 . .
C39 C38 H38A 108.3 . .
C37 C38 H38B 108.3 . .
C39 C38 H38B 108.3 . .
H38A C38 H38B 107.4 . .
C40 C39 C38 113.91(13) . .
C40 C39 H39A 108.8 . .
C38 C39 H39A 108.8 . .
C40 C39 H39B 108.8 . .
C38 C39 H39B 108.8 . .
H39A C39 H39B 107.7 . .
C39 C40 C41 113.53(12) . .
C39 C40 H40A 108.9 . .
C41 C40 H40A 108.9 . .
C39 C40 H40B 108.9 . .
C41 C40 H40B 108.9 . .
H40A C40 H40B 107.7 . .
C42 C41 C40 113.92(13) . .
C42 C41 H41A 108.8 . .
C40 C41 H41A 108.8 . .
C42 C41 H41B 108.8 . .
C40 C41 H41B 108.8 . .
H41A C41 H41B 107.7 . .
O3 C42 C41 108.02(11) . .
O3 C42 H42A 110.1 . .
C41 C42 H42A 110.1 . .
O3 C42 H42B 110.1 . .
C41 C42 H42B 110.1 . .
H42A C42 H42B 108.4 . .
C44 C43 C48 118.64(13) . .
C44 C43 H43 120.7 . .
C48 C43 H43 120.7 . .
C43 C44 C45 121.71(12) . .
C43 C44 H44 119.1 . .
C45 C44 H44 119.1 . .
C44 C45 C46 119.40(12) . .
C44 C45 H45 120.3 . .
C46 C45 H45 120.3 . .
C47 C46 C45 119.10(12) . .
C47 C46 C77 118.43(11) . .
C45 C46 C77 122.42(11) . .
C46 C47 C48 121.11(12) . .
C46 C47 H47 119.4 . .
C48 C47 H47 119.4 . .
O3 C48 C47 115.39(11) . .
O3 C48 C43 124.59(12) . .
C47 C48 C43 120.01(12) . .
O4 C49 C51 115.27(12) . .
O4 C49 C54 124.57(13) . .
C51 C49 C54 120.16(12) . .
C51 C50 C52 118.97(13) . .
C51 C50 C78 120.56(11) . .
C52 C50 C78 120.48(12) . .
C50 C51 C49 120.91(12) . .
C50 C51 H51 119.5 . .
C49 C51 H51 119.5 . .
C53 C52 C50 119.84(13) . .
C53 C52 H52 120.1 . .
C50 C52 H52 120.1 . .
C52 C53 C54 121.45(13) . .
C52 C53 H53 119.3 . .
C54 C53 H53 119.3 . .
C53 C54 C49 118.65(13) . .
C53 C54 H54 120.7 . .
C49 C54 H54 120.7 . .
C56 C55 C60 121.44(13) . .
C56 C55 H55 119.3 . .
C60 C55 H55 119.3 . .
C55 C56 C57 119.12(13) . .
C55 C56 C78 118.68(12) . .
C57 C56 C78 122.15(12) . .
C58 C57 C56 119.06(14) . .
C58 C57 H57 120.5 . .
C56 C57 H57 120.5 . .
C59 C58 C57 121.98(14) . .
C59 C58 H58 119.0 . .
C57 C58 H58 119.0 . .
C58 C59 C60 118.68(13) . .
C58 C59 H59 120.7 . .
C60 C59 H59 120.7 . .
O1 C60 C59 125.49(13) . .
O1 C60 C55 114.79(13) . .
C59 C60 C55 119.71(13) . .
O1 C61 C62 108.38(13) . .
O1 C61 H61A 110.0 . .
C62 C61 H61A 110.0 . .
O1 C61 H61B 110.0 . .
C62 C61 H61B 110.0 . .
H61A C61 H61B 108.4 . .
C61 C62 C63 113.87(13) . .
C61 C62 H62A 108.8 . .
C63 C62 H62A 108.8 . .
C61 C62 H62B 108.8 . .
C63 C62 H62B 108.8 . .
H62A C62 H62B 107.7 . .
C64 C63 C62 112.22(13) . .
C64 C63 H63A 109.2 . .
C62 C63 H63A 109.2 . .
C64 C63 H63B 109.2 . .
C62 C63 H63B 109.2 . .
H63A C63 H63B 107.9 . .
C63 C64 C65 114.86(15) . .
C63 C64 H64A 108.6 . .
C65 C64 H64A 108.6 . .
C63 C64 H64B 108.6 . .
C65 C64 H64B 108.6 . .
H64A C64 H64B 107.5 . .
C66 C65 C64 115.13(17) . .
C66 C65 H65A 108.5 . .
C64 C65 H65A 108.5 . .
C66 C65 H65B 108.5 . .
C64 C65 H65B 108.5 . .
H65A C65 H65B 107.5 . .
C65 C66 C67 112.87(15) . .
C65 C66 H66A 109.0 . .
C67 C66 H66A 109.0 . .
C65 C66 H66B 109.0 . .
C67 C66 H66B 109.0 . .
H66A C66 H66B 107.8 . .
C68 C67 C66 114.46(14) . .
C68 C67 H67A 108.6 . .
C66 C67 H67A 108.6 . .
C68 C67 H67B 108.6 . .
C66 C67 H67B 108.6 . .
H67A C67 H67B 107.6 . .
C69 C68 C67 113.63(13) . .
C69 C68 H68A 108.8 . .
C67 C68 H68A 108.8 . .
C69 C68 H68B 108.8 . .
C67 C68 H68B 108.8 . .
H68A C68 H68B 107.7 . .
C70 C69 C68 113.84(12) . .
C70 C69 H69A 108.8 . .
C68 C69 H69A 108.8 . .
C70 C69 H69B 108.8 . .
C68 C69 H69B 108.8 . .
H69A C69 H69B 107.7 . .
O2 C70 C69 107.16(11) . .
O2 C70 H70A 110.3 . .
C69 C70 H70A 110.3 . .
O2 C70 H70B 110.3 . .
C69 C70 H70B 110.3 . .
H70A C70 H70B 108.5 . .
O2 C71 C76 114.98(11) . .
O2 C71 C72 124.86(12) . .
C76 C71 C72 120.15(12) . .
C71 C72 C73 118.54(12) . .
C71 C72 H72 120.7 . .
C73 C72 H72 120.7 . .
C74 C73 C72 121.66(12) . .
C74 C73 H73 119.2 . .
C72 C73 H73 119.2 . .
C73 C74 C75 119.49(12) . .
C73 C74 H74 120.3 . .
C75 C74 H74 120.3 . .
C76 C75 C74 119.15(12) . .
C76 C75 C77 118.59(11) . .
C74 C75 C77 122.19(11) . .
C75 C76 C71 121.00(12) . .
C75 C76 H76 119.5 . .
C71 C76 H76 119.5 . .
C32 C77 C46 108.73(10) . .
C32 C77 C75 107.31(10) . .
C46 C77 C75 110.73(10) . .
C32 C77 C18 108.12(10) . .
C46 C77 C18 109.56(10) . .
C75 C77 C18 112.27(10) . .
C30 C78 C50 108.92(10) . .
C30 C78 C56 108.26(10) . .
C50 C78 C56 111.53(11) . .
C30 C78 C5 108.22(11) . .
C50 C78 C5 109.07(10) . .
C56 C78 C5 110.76(10) . .
C80 C79 C84 120.0 . .
C80 C79 H79 120.0 . .
C84 C79 H79 120.0 . .
C79 C80 C81 120.0 . .
C79 C80 H80 120.0 . .
C81 C80 H80 120.0 . .
C80 C81 C82 120.0 . .
C80 C81 H81 120.0 . .
C82 C81 H81 120.0 . .
C83 C82 C81 120.0 . .
C83 C82 H82 120.0 . .
C81 C82 H82 120.0 . .
C82 C83 C84 120.0 . .
C82 C83 C85 118.7(3) . .
C84 C83 C85 121.3(3) . .
C83 C84 C79 120.0 . .
C83 C84 H84 120.0 . .
C79 C84 H84 120.0 . .
C83 C85 H85A 109.5 . .
C83 C85 H85B 109.5 . .
H85A C85 H85B 109.5 . .
C83 C85 H85C 109.5 . .
H85A C85 H85C 109.5 . .
H85B C85 H85C 109.5 . .
C80A C79A C84A 120.0 . .
C80A C79A C85A 120.2(3) . .
C84A C79A C85A 119.7(3) . .
C79A C80A C81A 120.0 . .
C79A C80A H80A 120.0 . .
C81A C80A H80A 120.0 . .
C82A C81A C80A 120.0 . .
C82A C81A H81A 120.0 . .
C80A C81A H81A 120.0 . .
C81A C82A C83A 120.0 . .
C81A C82A H82A 120.0 . .
C83A C82A H82A 120.0 . .
C82A C83A C84A 120.0 . .
C82A C83A H83A 120.0 . .
C84A C83A H83A 120.0 . .
C83A C84A C79A 120.0 . .
C83A C84A H84A 120.0 . .
C79A C84A H84A 120.0 . .
C79A C85A H85D 109.5 . .
C79A C85A H85E 109.5 . .
H85D C85A H85E 109.5 . .
C79A C85A H85F 109.5 . .
H85D C85A H85F 109.5 . .
H85E C85A H85F 109.5 . .
C87 C86 C91 117.9(4) . .
C87 C86 C92 120.5(4) . .
C91 C86 C92 121.6(5) . .
C88 C87 C86 121.4(5) . .
C88 C87 H87 119.3 . .
C86 C87 H87 119.3 . .
C89 C88 C87 119.9(5) . .
C89 C88 H88 120.0 . .
C87 C88 H88 120.0 . .
C88 C89 C90 119.3(5) . .
C88 C89 H89 120.3 . .
C90 C89 H89 120.3 . .
C89 C90 C91 121.2(5) . .
C89 C90 H90 119.4 . .
C91 C90 H90 119.4 . .
C90 C91 C86 120.2(5) . .
C90 C91 H91 119.9 . .
C86 C91 H91 119.9 . .
C86 C92 H92A 109.5 . .
C86 C92 H92B 109.5 . .
H92A C92 H92B 109.5 . .
C86 C92 H92C 109.5 . .
H92A C92 H92C 109.5 . .
H92B C92 H92C 109.5 . .
C94 C93 C95 127(3) . 2_766
C94 C93 H93 116.5 . .
C95 C93 H93 116.5 2_766 .
C95 C94 C93 137(3) . .
C95 C94 H94 111.4 . .
C93 C94 H94 111.4 . .
C94 C95 C93 96(3) . 2_766
C94 C95 H95 132.2 . .
C93 C95 H95 132.2 2_766 .

loop_
_geom_bond_atom_site_label_1
_geom_bond_atom_site_label_2
_geom_bond_distance
_geom_bond_site_symmetry_2
O1 C60 1.3641(17) .
O1 C61 1.4355(17) .
O2 C71 1.3701(16) .
O2 C70 1.4398(16) .
O3 C48 1.3696(16) .
O3 C42 1.4364(17) .
O4 C49 1.3643(16) .
O4 C33 1.4271(18) .
O5 C1 1.3657(18) .
O5 C28 1.4413(18) .
O6 C14 1.3683(17) .
O6 C19 1.4309(19) .
C1 C6 1.392(2) .
C1 C2 1.396(2) .
C2 C3 1.386(2) .
C2 H2 0.9500 .
C3 C4 1.391(2) .
C3 H3 0.9500 .
C4 C5 1.3909(19) .
C4 H4 0.9500 .
C5 C6 1.3903(19) .
C5 C78 1.5471(19) .
C6 H6 0.9500 .
C7 C8 1.389(2) .
C7 C12 1.422(2) .
C7 H7 0.9500 .
C8 C9 1.417(2) .
C8 H8 0.9500 .
C9 C8A 1.350(16) .
C9 C10 1.376(2) .
C9 C31 1.4366(18) .
C9 C10A 1.511(19) .
C10 C11 1.388(2) .
C10 H10 0.9500 .
C11 C12 1.376(2) .
C11 H11 0.9500 .
C7A C12 1.196(16) .
C7A C8A 1.41(2) .
C7A H7A 0.9500 .
C8A H8A 0.9500 .
C10A C11A 1.35(3) .
C10A H10A 0.9500 .
C11A C12 1.51(2) .
C11A H11A 0.9500 .
C12 C29 1.4393(19) .
C13 C18 1.3920(18) .
C13 C14 1.3958(18) .
C13 H13 0.9500 .
C14 C15 1.396(2) .
C15 C16 1.382(2) .
C15 H15 0.9500 .
C16 C17 1.3964(19) .
C16 H16 0.9500 .
C17 C18 1.3921(18) .
C17 H17 0.9500 .
C18 C77 1.5487(17) .
C19 C20 1.506(2) .
C19 H19A 0.9900 .
C19 H19B 0.9900 .
C20 C21A 1.373(12) .
C20 C21 1.530(3) .
C20 H20A 0.9900 .
C20 H20B 0.9900 .
C20 H20C 0.9900 .
C20 H20D 0.9900 .
C21 C22 1.522(2) .
C21 H21A 0.9900 .
C21 H21B 0.9900 .
C22 C23 1.520(3) .
C22 H22A 0.9900 .
C22 H22B 0.9900 .
C23 C24 1.525(2) .
C23 H23A 0.9900 .
C23 H23B 0.9900 .
C24 C25 1.526(3) .
C24 H24A 0.9900 .
C24 H24B 0.9900 .
C25 C26 1.513(3) .
C25 H25A 0.9900 .
C25 H25B 0.9900 .
C21A C22A 1.418(14) .
C21A H21C 0.9900 .
C21A H21D 0.9900 .
C22A C23A 1.446(14) .
C22A H22C 0.9900 .
C22A H22D 0.9900 .
C23A C24A 1.408(14) .
C23A H23C 0.9900 .
C23A H23D 0.9900 .
C24A C25A 1.417(13) .
C24A H24C 0.9900 .
C24A H24D 0.9900 .
C25A C26 1.365(12) .
C25A H25C 0.9900 .
C25A H25D 0.9900 .
C26 C27 1.511(2) .
C26 H26A 0.9900 .
C26 H26B 0.9900 .
C26 H26C 0.9900 .
C26 H26D 0.9900 .
C27 C28 1.513(2) .
C27 H27A 0.9900 .
C27 H27B 0.9900 .
C28 H28A 0.9900 .
C28 H28B 0.9900 .
C29 C30 1.1983(19) .
C30 C78 1.4814(18) .
C31 C32 1.1954(18) .
C32 C77 1.4847(18) .
C33 C34 1.511(2) .
C33 H33A 0.9900 .
C33 H33B 0.9900 .
C34 C35 1.527(2) .
C34 H34A 0.9900 .
C34 H34B 0.9900 .
C35 C36 1.521(2) .
C35 H35A 0.9900 .
C35 H35B 0.9900 .
C36 C37 1.526(2) .
C36 H36A 0.9900 .
C36 H36B 0.9900 .
C37 C38 1.523(2) .
C37 H37A 0.9900 .
C37 H37B 0.9900 .
C38 C39 1.532(2) .
C38 H38A 0.9900 .
C38 H38B 0.9900 .
C39 C40 1.524(2) .
C39 H39A 0.9900 .
C39 H39B 0.9900 .
C40 C41 1.530(2) .
C40 H40A 0.9900 .
C40 H40B 0.9900 .
C41 C42 1.514(2) .
C41 H41A 0.9900 .
C41 H41B 0.9900 .
C42 H42A 0.9900 .
C42 H42B 0.9900 .
C43 C44 1.387(2) .
C43 C48 1.3968(18) .
C43 H43 0.9500 .
C44 C45 1.3923(19) .
C44 H44 0.9500 .
C45 C46 1.3981(18) .
C45 H45 0.9500 .
C46 C47 1.3893(18) .
C46 C77 1.5465(18) .
C47 C48 1.3910(18) .
C47 H47 0.9500 .
C49 C51 1.394(2) .
C49 C54 1.3952(19) .
C50 C51 1.3899(18) .
C50 C52 1.4033(18) .
C50 C78 1.5437(19) .
C51 H51 0.9500 .
C52 C53 1.382(2) .
C52 H52 0.9500 .
C53 C54 1.395(2) .
C53 H53 0.9500 .
C54 H54 0.9500 .
C55 C56 1.3830(19) .
C55 C60 1.3983(19) .
C55 H55 0.9500 .
C56 C57 1.400(2) .
C56 C78 1.5459(18) .
C57 C58 1.394(2) .
C57 H57 0.9500 .
C58 C59 1.387(2) .
C58 H58 0.9500 .
C59 C60 1.392(2) .
C59 H59 0.9500 .
C61 C62 1.509(2) .
C61 H61A 0.9900 .
C61 H61B 0.9900 .
C62 C63 1.526(2) .
C62 H62A 0.9900 .
C62 H62B 0.9900 .
C63 C64 1.523(2) .
C63 H63A 0.9900 .
C63 H63B 0.9900 .
C64 C65 1.536(3) .
C64 H64A 0.9900 .
C64 H64B 0.9900 .
C65 C66 1.525(2) .
C65 H65A 0.9900 .
C65 H65B 0.9900 .
C66 C67 1.532(2) .
C66 H66A 0.9900 .
C66 H66B 0.9900 .
C67 C68 1.530(2) .
C67 H67A 0.9900 .
C67 H67B 0.9900 .
C68 C69 1.524(2) .
C68 H68A 0.9900 .
C68 H68B 0.9900 .
C69 C70 1.520(2) .
C69 H69A 0.9900 .
C69 H69B 0.9900 .
C70 H70A 0.9900 .
C70 H70B 0.9900 .
C71 C76 1.3929(18) .
C71 C72 1.3940(18) .
C72 C73 1.3941(19) .
C72 H72 0.9500 .
C73 C74 1.3905(18) .
C73 H73 0.9500 .
C74 C75 1.3973(18) .
C74 H74 0.9500 .
C75 C76 1.3919(18) .
C75 C77 1.5470(18) .
C76 H76 0.9500 .
C79 C80 1.3900 .
C79 C84 1.3900 .
C79 H79 0.9500 .
C80 C81 1.3900 .
C80 H80 0.9500 .
C81 C82 1.3900 .
C81 H81 0.9500 .
C82 C83 1.3900 .
C82 H82 0.9500 .
C83 C84 1.3900 .
C83 C85 1.526(5) .
C84 H84 0.9500 .
C85 H85A 0.9800 .
C85 H85B 0.9800 .
C85 H85C 0.9800 .
C79A C80A 1.3900 .
C79A C84A 1.3900 .
C79A C85A 1.501(5) .
C80A C81A 1.3900 .
C80A H80A 0.9500 .
C81A C82A 1.3900 .
C81A H81A 0.9500 .
C82A C83A 1.3900 .
C82A H82A 0.9500 .
C83A C84A 1.3900 .
C83A H83A 0.9500 .
C84A H84A 0.9500 .
C85A H85D 0.9800 .
C85A H85E 0.9800 .
C85A H85F 0.9800 .
C86 C87 1.389(6) .
C86 C91 1.390(6) .
C86 C92 1.501(6) .
C87 C88 1.384(6) .
C87 H87 0.9500 .
C88 C89 1.371(7) .
C88 H88 0.9500 .
C89 C90 1.374(8) .
C89 H89 0.9500 .
C90 C91 1.380(8) .
C90 H90 0.9500 .
C91 H91 0.9500 .
C92 H92A 0.9800 .
C92 H92B 0.9800 .
C92 H92C 0.9800 .
C93 C94 1.45(3) .
C93 C95 1.48(5) 2_766
C93 H93 0.9500 .
C94 C95 1.43(3) .
C94 H94 0.9500 .
C95 C93 1.48(5) 2_766
C95 H95 0.9500 .

loop_
_geom_torsion_atom_site_label_1
_geom_torsion_atom_site_label_2
_geom_torsion_atom_site_label_3
_geom_torsion_atom_site_label_4
_geom_torsion
_geom_torsion_site_symmetry_1
_geom_torsion_site_symmetry_4
C28 O5 C1 C6 -179.49(14) . .
C28 O5 C1 C2 -0.5(2) . .
O5 C1 C2 C3 -178.32(15) . .
C6 C1 C2 C3 0.6(2) . .
C1 C2 C3 C4 0.0(3) . .
C2 C3 C4 C5 -0.1(2) . .
C3 C4 C5 C6 -0.4(2) . .
C3 C4 C5 C78 175.26(14) . .
C4 C5 C6 C1 1.0(2) . .
C78 C5 C6 C1 -174.81(12) . .
O5 C1 C6 C5 177.90(13) . .
C2 C1 C6 C5 -1.2(2) . .
C12 C7 C8 C9 0.3(2) . .
C7 C8 C9 C8A 66.5(10) . .
C7 C8 C9 C10 -0.9(2) . .
C7 C8 C9 C31 179.84(14) . .
C7 C8 C9 C10A -28.6(8) . .
C8A C9 C10 C11 -39.9(7) . .
C8 C9 C10 C11 0.6(2) . .
C31 C9 C10 C11 179.90(15) . .
C10A C9 C10 C11 84.1(17) . .
C9 C10 C11 C12 0.2(3) . .
C10 C9 C8A C7A 42.3(15) . .
C8 C9 C8A C7A -83.9(16) . .
C31 C9 C8A C7A 179.0(11) . .
C10A C9 C8A C7A 20.0(18) . .
C12 C7A C8A C9 2(2) . .
C8A C9 C10A C11A -22(2) . .
C10 C9 C10A C11A -83(2) . .
C8 C9 C10A C11A 26(2) . .
C31 C9 C10A C11A 177.9(15) . .
C9 C10A C11A C12 4(3) . .
C8A C7A C12 C11 -45.2(15) . .
C8A C7A C12 C7 74.5(15) . .
C8A C7A C12 C29 179.3(11) . .
C8A C7A C12 C11A -23(2) . .
C10 C11 C12 C7A 44.9(8) . .
C10 C11 C12 C7 -0.8(2) . .
C10 C11 C12 C29 -177.89(15) . .
C10 C11 C12 C11A -89.5(19) . .
C8 C7 C12 C7A -76.2(11) . .
C8 C7 C12 C11 0.6(2) . .
C8 C7 C12 C29 177.55(14) . .
C8 C7 C12 C11A 30.7(10) . .
C10A C11A C12 C7A 20(2) . .
C10A C11A C12 C11 73(2) . .
C10A C11A C12 C7 -32(2) . .
C10A C11A C12 C29 178.8(14) . .
C19 O6 C14 C15 -169.77(13) . .
C19 O6 C14 C13 8.6(2) . .
C18 C13 C14 O6 -175.86(12) . .
C18 C13 C14 C15 2.4(2) . .
O6 C14 C15 C16 177.30(12) . .
C13 C14 C15 C16 -1.1(2) . .
C14 C15 C16 C17 -0.5(2) . .
C15 C16 C17 C18 0.8(2) . .
C14 C13 C18 C17 -2.11(19) . .
C14 C13 C18 C77 176.24(12) . .
C16 C17 C18 C13 0.52(19) . .
C16 C17 C18 C77 -177.80(12) . .
C14 O6 C19 C20 171.33(13) . .
O6 C19 C20 C21A -127.5(12) . .
O6 C19 C20 C21 -173.51(15) . .
C21A C20 C21 C22 44.7(10) . .
C19 C20 C21 C22 -176.48(18) . .
C20 C21 C22 C23 -169.65(18) . .
C21 C22 C23 C24 -170.49(18) . .
C22 C23 C24 C25 -175.27(18) . .
C23 C24 C25 C26 66.5(2) . .
C19 C20 C21A C22A 161.1(16) . .
C21 C20 C21A C22A -130(3) . .
C20 C21A C22A C23A 178.4(17) . .
C21A C22A C23A C24A -69(3) . .
C22A C23A C24A C25A 175(2) . .
C23A C24A C25A C26 -170(2) . .
C24A C25A C26 C27 -170.3(14) . .
C24A C25A C26 C25 -31(2) . .
C24 C25 C26 C25A 9.3(9) . .
C24 C25 C26 C27 170.84(15) . .
C25A C26 C27 C28 -164(2) . .
C25 C26 C27 C28 62.2(2) . .
C1 O5 C28 C27 170.12(13) . .
C26 C27 C28 O5 57.53(19) . .
C49 O4 C33 C34 168.96(12) . .
O4 C33 C34 C35 68.43(17) . .
C33 C34 C35 C36 -174.59(13) . .
C34 C35 C36 C37 -177.74(13) . .
C35 C36 C37 C38 175.63(13) . .
C36 C37 C38 C39 174.82(14) . .
C37 C38 C39 C40 -71.8(2) . .
C38 C39 C40 C41 -167.14(14) . .
C39 C40 C41 C42 160.66(14) . .
C48 O3 C42 C41 179.81(12) . .
C40 C41 C42 O3 60.66(17) . .
C48 C43 C44 C45 -0.4(2) . .
C43 C44 C45 C46 -0.9(2) . .
C44 C45 C46 C47 1.03(19) . .
C44 C45 C46 C77 178.55(11) . .
C45 C46 C47 C48 0.10(19) . .
C77 C46 C47 C48 -177.51(11) . .
C42 O3 C48 C47 178.30(12) . .
C42 O3 C48 C43 -1.73(19) . .
C46 C47 C48 O3 178.58(12) . .
C46 C47 C48 C43 -1.4(2) . .
C44 C43 C48 O3 -178.46(12) . .
C44 C43 C48 C47 1.51(19) . .
C33 O4 C49 C51 -175.41(12) . .
C33 O4 C49 C54 5.3(2) . .
C52 C50 C51 C49 -0.7(2) . .
C78 C50 C51 C49 179.12(12) . .
O4 C49 C51 C50 -177.96(12) . .
C54 C49 C51 C50 1.4(2) . .
C51 C50 C52 C53 -0.6(2) . .
C78 C50 C52 C53 179.59(13) . .
C50 C52 C53 C54 1.2(2) . .
C52 C53 C54 C49 -0.5(2) . .
O4 C49 C54 C53 178.48(13) . .
C51 C49 C54 C53 -0.8(2) . .
C60 C55 C56 C57 1.1(2) . .
C60 C55 C56 C78 -176.45(12) . .
C55 C56 C57 C58 -1.2(2) . .
C78 C56 C57 C58 176.21(13) . .
C56 C57 C58 C59 0.4(2) . .
C57 C58 C59 C60 0.6(2) . .
C61 O1 C60 C59 -1.2(2) . .
C61 O1 C60 C55 177.87(12) . .
C58 C59 C60 O1 178.29(14) . .
C58 C59 C60 C55 -0.8(2) . .
C56 C55 C60 O1 -179.22(12) . .
C56 C55 C60 C59 -0.1(2) . .
C60 O1 C61 C62 -178.35(12) . .
O1 C61 C62 C63 67.67(17) . .
C61 C62 C63 C64 162.81(15) . .
C62 C63 C64 C65 -174.56(16) . .
C63 C64 C65 C66 -82.3(2) . .
C64 C65 C66 C67 -175.27(15) . .
C65 C66 C67 C68 -178.01(15) . .
C66 C67 C68 C69 -177.83(14) . .
C67 C68 C69 C70 -174.26(13) . .
C71 O2 C70 C69 -176.93(12) . .
C68 C69 C70 O2 65.76(16) . .
C70 O2 C71 C76 178.30(12) . .
C70 O2 C71 C72 -1.2(2) . .
O2 C71 C72 C73 179.62(13) . .
C76 C71 C72 C73 0.2(2) . .
C71 C72 C73 C74 0.7(2) . .
C72 C73 C74 C75 -0.7(2) . .
C73 C74 C75 C76 -0.26(19) . .
C73 C74 C75 C77 176.79(12) . .
C74 C75 C76 C71 1.1(2) . .
C77 C75 C76 C71 -176.02(12) . .
O2 C71 C76 C75 179.41(12) . .
C72 C71 C76 C75 -1.1(2) . .
C47 C46 C77 C32 -48.40(15) . .
C45 C46 C77 C32 134.07(12) . .
C47 C46 C77 C75 -166.06(11) . .
C45 C46 C77 C75 16.41(16) . .
C47 C46 C77 C18 69.57(14) . .
C45 C46 C77 C18 -107.96(13) . .
C76 C75 C77 C32 -39.35(15) . .
C74 C75 C77 C32 143.58(12) . .
C76 C75 C77 C46 79.18(14) . .
C74 C75 C77 C46 -97.89(14) . .
C76 C75 C77 C18 -158.01(11) . .
C74 C75 C77 C18 24.93(17) . .
C13 C18 C77 C32 -29.73(15) . .
C17 C18 C77 C32 148.58(12) . .
C13 C18 C77 C46 -148.08(12) . .
C17 C18 C77 C46 30.24(16) . .
C13 C18 C77 C75 88.45(14) . .
C17 C18 C77 C75 -93.24(14) . .
C51 C50 C78 C30 -27.36(17) . .
C52 C50 C78 C30 152.42(13) . .
C51 C50 C78 C56 92.07(14) . .
C52 C50 C78 C56 -88.15(15) . .
C51 C50 C78 C5 -145.28(12) . .
C52 C50 C78 C5 34.50(16) . .
C55 C56 C78 C30 -36.52(16) . .
C57 C56 C78 C30 146.06(13) . .
C55 C56 C78 C50 -156.34(12) . .
C57 C56 C78 C50 26.24(17) . .
C55 C56 C78 C5 81.98(15) . .
C57 C56 C78 C5 -95.44(15) . .
C6 C5 C78 C30 -49.27(16) . .
C4 C5 C78 C30 135.03(13) . .
C6 C5 C78 C50 69.09(15) . .
C4 C5 C78 C50 -106.61(14) . .
C6 C5 C78 C56 -167.80(12) . .
C4 C5 C78 C56 16.50(18) . .
C84 C79 C80 C81 0.0 . .
C79 C80 C81 C82 0.0 . .
C80 C81 C82 C83 0.0 . .
C81 C82 C83 C84 0.0 . .
C81 C82 C83 C85 178.2(3) . .
C82 C83 C84 C79 0.0 . .
C85 C83 C84 C79 -178.1(3) . .
C80 C79 C84 C83 0.0 . .
C84A C79A C80A C81A 0.0 . .
C85A C79A C80A C81A 177.4(3) . .
C79A C80A C81A C82A 0.0 . .
C80A C81A C82A C83A 0.0 . .
C81A C82A C83A C84A 0.0 . .
C82A C83A C84A C79A 0.0 . .
C80A C79A C84A C83A 0.0 . .
C85A C79A C84A C83A -177.4(3) . .
C91 C86 C87 C88 -1.0(6) . .
C92 C86 C87 C88 179.9(4) . .
C86 C87 C88 C89 0.9(6) . .
C87 C88 C89 C90 -1.4(7) . .
C88 C89 C90 C91 2.2(8) . .
C89 C90 C91 C86 -2.4(8) . .
C87 C86 C91 C90 1.8(7) . .
C92 C86 C91 C90 -179.2(4) . .
C95 C93 C94 C95 -10(7) 2_766 .
C93 C94 C95 C93 8(6) . 2_766
